data_7128933
loop_
_publ_author_name
'Rivada Wheelaghan, Orestes'
'Deolka, Shubham'
'Govindarajan, Ramadoss'
'Khaskin, Eugene'
'Fayzullin, Robert R.'
'Pal, Shrinwantu'
'Khusnutdinova, Julia R.'

_publ_section_title
;
 Construction of modular Pd/Cu multimetallic chains via ligand- and
 anion-controlled metal-metal interactions
;
_journal_name_full 'Chemical Communications'
_journal_paper_doi 10.1039/D1CC04212B
_journal_year 2021
_chemical_formula_moiety 'C56 H56 Cu2 N6 O2 P2 Pd2 2+, 2(C32 H12 B F24 1-)'
_chemical_formula_sum 'C120 H80 B2 Cu2 F48 N6 O2 P2 Pd2'
_chemical_formula_weight 2973.34
_space_group_crystal_system monoclinic
_space_group_IT_number 14
_space_group_name_Hall '-P 2yn'
_space_group_name_H-M_alt 'P 1 21/n 1'
_atom_sites_solution_hydrogens geom
_audit_creation_method SHELXL-2018/3
_audit_update_record
;
2021-05-08 deposited with the CCDC.	2021-09-02 downloaded from the CCDC.
;
_cell_angle_alpha 90
_cell_angle_beta 91.8270(9)
_cell_angle_gamma 90
_cell_formula_units_Z 2
_cell_length_a 10.34121(11)
_cell_length_b 20.0511(2)
_cell_length_c 28.2805(3)
_cell_measurement_reflns_used 134650
_cell_measurement_temperature 94(2)
_cell_measurement_theta_max 32.4660
_cell_measurement_theta_min 2.5110
_cell_volume 5861.06(11)
_computing_cell_refinement 'CrysAlisPro 1.171.39.20a (Rigaku OD, 2015)'
_computing_data_collection 'CrysAlisPro 1.171.39.20a (Rigaku OD, 2015)'
_computing_data_reduction 'CrysAlisPro 1.171.39.20a (Rigaku OD, 2015)'
_computing_molecular_graphics
;
WinGX (Farrugia, 2012); Olex2 (Dolomanov et al., 2009);
ORTEP-3 (Farrugia, 2012); PLATON (Spek, 2009)
;
_computing_publication_material
;
WinGX (Farrugia, 2012); Olex2 (Dolomanov et al., 2009);
ORTEP-3 (Farrugia, 2012); PLATON (Spek, 2009); enCIFer (Allen, 2004)
;
_computing_structure_refinement 'SHELXL-2018/3 (Sheldrick, 2015)'
_computing_structure_solution 'SHELXT-2018/2 (Sheldrick, 2015)'
_diffrn_ambient_temperature 94(2)
_diffrn_measured_fraction_theta_full 0.999
_diffrn_measured_fraction_theta_max 0.999
_diffrn_measurement_device_type 'XtaLAB Pro: Kappa dual offset/far'
_diffrn_measurement_method '\w scans'
_diffrn_radiation_probe x-ray
_diffrn_radiation_type MoK\a
_diffrn_radiation_wavelength 0.71073
_diffrn_reflns_av_R_equivalents 0.0568
_diffrn_reflns_av_unetI/netI 0.0178
_diffrn_reflns_Laue_measured_fraction_full 0.999
_diffrn_reflns_Laue_measured_fraction_max 0.999
_diffrn_reflns_limit_h_max 14
_diffrn_reflns_limit_h_min -14
_diffrn_reflns_limit_k_max 29
_diffrn_reflns_limit_k_min -29
_diffrn_reflns_limit_l_max 40
_diffrn_reflns_limit_l_min -40
_diffrn_reflns_number 410107
_diffrn_reflns_point_group_measured_fraction_full 0.999
_diffrn_reflns_point_group_measured_fraction_max 0.999
_diffrn_reflns_theta_full 25.242
_diffrn_reflns_theta_max 31.000
_diffrn_reflns_theta_min 2.119
_diffrn_source 'microfocus sealed X-ray tube'
_exptl_absorpt_coefficient_mu 0.819
_exptl_absorpt_correction_T_max 1.000
_exptl_absorpt_correction_T_min 0.484
_exptl_absorpt_correction_type gaussian
_exptl_absorpt_process_details
;
CrysAlisPro 1.171.39.20a (Rigaku Oxford Diffraction, 2015).
Numerical absorption correction based on gaussian integration over
a multifaceted crystal model. Empirical absorption correction using
spherical harmonics, frame scaling and detector area scaling,
implemented in SCALE3 ABSPACK scaling algorithm.
;
_exptl_crystal_colour yellow
_exptl_crystal_density_diffrn 1.685
_exptl_crystal_description plank
_exptl_crystal_F_000 2960
_exptl_crystal_recrystallization_method 'layering in a DCM/pentane system at -30 \%C'
_exptl_crystal_size_max 0.221
_exptl_crystal_size_mid 0.176
_exptl_crystal_size_min 0.062
_refine_diff_density_max 1.026
_refine_diff_density_min -0.386
_refine_diff_density_rms 0.080
_refine_ls_extinction_method none
_refine_ls_goodness_of_fit_ref 1.036
_refine_ls_hydrogen_treatment constr
_refine_ls_matrix_type full
_refine_ls_number_parameters 889
_refine_ls_number_reflns 18640
_refine_ls_number_restraints 156
_refine_ls_restrained_S_all 1.044
_refine_ls_R_factor_all 0.0350
_refine_ls_R_factor_gt 0.0306
_refine_ls_shift/su_max 0.003
_refine_ls_shift/su_mean 0.000
_refine_ls_structure_factor_coef Fsqd
_refine_ls_weighting_details 'w=1/[\s^2^(Fo^2^)+(0.0440P)^2^+4.3960P] where P=(Fo^2^+2Fc^2^)/3'
_refine_ls_weighting_scheme calc
_refine_ls_wR_factor_gt 0.0805
_refine_ls_wR_factor_ref 0.0826
_reflns_Friedel_coverage 0.000
_reflns_number_gt 16870
_reflns_number_total 18640
_reflns_threshold_expression 'I > 2\s(I)'
_cod_data_source_file d1cc04212b2.cif
_cod_data_source_block jk472
_cod_original_cell_volume 5861.05(10)
_cod_original_sg_symbol_H-M 'P 21/n'
_cod_database_code 7128933
_shelx_shelxl_version_number 2018/3
_shelx_space_group_comment
;
The symmetry employed for this shelxl refinement is uniquely defined
by the following loop, which should always be used as a source of
symmetry information in preference to the above space-group names.
They are only intended as comments.
;
_shelx_estimated_absorpt_t_min 0.840
_shelx_estimated_absorpt_t_max 0.951

loop_
_space_group_symop_operation_xyz
'x, y, z'
'-x+1/2, y+1/2, -z+1/2'
'-x, -y, -z'
'x-1/2, -y-1/2, z-1/2'

loop_
_atom_site_label
_atom_site_type_symbol
_atom_site_fract_x
_atom_site_fract_y
_atom_site_fract_z
_atom_site_U_iso_or_equiv
_atom_site_adp_type
_atom_site_occupancy
_atom_site_site_symmetry_order
_atom_site_calc_flag
_atom_site_refinement_flags_posn
_atom_site_refinement_flags_adp
_atom_site_refinement_flags_occupancy
_atom_site_disorder_assembly
_atom_site_disorder_group
Pd1 Pd 0.34190(2) 0.67556(2) 0.47249(2) 0.01380(3) Uani 1 1 d . . . . .
Cu1 Cu 0.46789(2) 0.55787(2) 0.48657(2) 0.01514(4) Uani 1 1 d . . . . .
P1 P 0.43563(3) 0.75331(2) 0.42803(2) 0.01598(7) Uani 1 1 d . . . . .
O1 O 0.59577(11) 0.48656(5) 0.56677(4) 0.0205(2) Uani 1 1 d . . . . .
N10 N 0.22282(12) 0.62989(6) 0.52310(4) 0.0179(2) Uani 1 1 d . . . . .
N11 N 0.50295(12) 0.70234(6) 0.51881(4) 0.0160(2) Uani 1 1 d . . . . .
N12 N 0.54640(11) 0.59327(6) 0.54266(4) 0.0147(2) Uani 1 1 d . . . . .
C11 C 0.48109(15) 0.80853(7) 0.47813(6) 0.0212(3) Uani 1 1 d . . . . .
H11A H 0.546571 0.841215 0.468151 0.025 Uiso 1 1 calc R U . . .
H11B H 0.404116 0.833423 0.488302 0.025 Uiso 1 1 calc R U . . .
C12 C 0.53546(14) 0.76735(7) 0.51880(5) 0.0190(3) Uani 1 1 d . . . . .
C13 C 0.61880(16) 0.79493(8) 0.55327(6) 0.0245(3) Uani 1 1 d . . . . .
H13 H 0.639673 0.841055 0.552630 0.029 Uiso 1 1 calc R U . . .
C14 C 0.67036(16) 0.75414(8) 0.58829(6) 0.0242(3) Uani 1 1 d . . . . .
H14 H 0.722102 0.772611 0.613371 0.029 Uiso 1 1 calc R U . . .
C15 C 0.64640(14) 0.68551(7) 0.58683(5) 0.0194(3) Uani 1 1 d . . . . .
C16 C 0.70345(15) 0.63877(8) 0.61934(5) 0.0213(3) Uani 1 1 d . . . . .
H16 H 0.756939 0.653950 0.645073 0.026 Uiso 1 1 calc R U . . .
C17 C 0.68109(14) 0.57285(8) 0.61339(5) 0.0203(3) Uani 1 1 d . . . . .
H17 H 0.716100 0.541821 0.635719 0.024 Uiso 1 1 calc R U . . .
C18 C 0.60430(13) 0.54939(7) 0.57327(5) 0.0167(2) Uani 1 1 d . . . . .
C19 C 0.56475(13) 0.66036(7) 0.54996(5) 0.0158(2) Uani 1 1 d . . . . .
C21 C 0.34333(14) 0.80710(7) 0.38650(5) 0.0196(3) Uani 1 1 d . . . . .
H21 H 0.329684 0.781328 0.356479 0.024 Uiso 1 1 calc R U . . .
C22 C 0.41707(17) 0.87103(8) 0.37414(7) 0.0287(3) Uani 1 1 d . . . . .
H22A H 0.434435 0.897028 0.402994 0.043 Uiso 1 1 calc R U . . .
H22B H 0.364666 0.897639 0.351666 0.043 Uiso 1 1 calc R U . . .
H22C H 0.499101 0.859175 0.359892 0.043 Uiso 1 1 calc R U . . .
C23 C 0.20943(16) 0.82425(8) 0.40460(6) 0.0251(3) Uani 1 1 d . . . . .
H23A H 0.162011 0.783013 0.410800 0.038 Uiso 1 1 calc R U . . .
H23B H 0.161505 0.850600 0.380696 0.038 Uiso 1 1 calc R U . . .
H23C H 0.219040 0.850128 0.433902 0.038 Uiso 1 1 calc R U . . .
C31 C 0.58334(15) 0.73070(8) 0.39700(6) 0.0231(3) Uani 1 1 d . . . . .
H31 H 0.604888 0.768764 0.375809 0.028 Uiso 1 1 calc R U . . .
C32 C 0.5551(2) 0.66978(10) 0.36551(7) 0.0364(4) Uani 1 1 d . . . . .
H32A H 0.534221 0.631440 0.385352 0.055 Uiso 1 1 calc R U . . .
H32B H 0.631466 0.659465 0.347190 0.055 Uiso 1 1 calc R U . . .
H32C H 0.481663 0.679516 0.343858 0.055 Uiso 1 1 calc R U . . .
C33 C 0.70063(18) 0.71872(12) 0.43037(7) 0.0383(4) Uani 1 1 d . . . . .
H33A H 0.716177 0.758416 0.449951 0.057 Uiso 1 1 calc R U . . .
H33B H 0.776975 0.709705 0.411728 0.057 Uiso 1 1 calc R U . . .
H33C H 0.683771 0.680390 0.450764 0.057 Uiso 1 1 calc R U . . .
C101 C 0.24010(15) 0.62547(8) 0.57000(5) 0.0220(3) Uani 1 1 d . . . . .
H101 H 0.320608 0.639051 0.583972 0.026 Uiso 1 1 calc R U . . .
C102 C 0.14366(16) 0.60149(9) 0.59940(6) 0.0268(3) Uani 1 1 d . . . . .
H102 H 0.158675 0.599506 0.632689 0.032 Uiso 1 1 calc R U . . .
C103 C 0.02762(16) 0.58097(8) 0.57965(6) 0.0265(3) Uani 1 1 d . . . . .
H103 H -0.037614 0.563596 0.599099 0.032 Uiso 1 1 calc R U . . .
C104 C 0.00571(15) 0.58576(7) 0.53051(6) 0.0222(3) Uani 1 1 d . . . . .
C105 C -0.11144(15) 0.56517(8) 0.50601(7) 0.0272(3) Uani 1 1 d . . . . .
H105 H -0.180596 0.547530 0.523461 0.033 Uiso 1 1 calc R U . . .
C106 C -0.12447(15) 0.57057(8) 0.45846(7) 0.0268(3) Uani 1 1 d . . . . .
H106 H -0.202590 0.556052 0.443152 0.032 Uiso 1 1 calc R U . . .
C107 C -0.02338(15) 0.59768(7) 0.43032(6) 0.0223(3) Uani 1 1 d . . . . .
C108 C -0.03363(16) 0.60308(8) 0.38076(6) 0.0270(3) Uani 1 1 d . . . . .
H108 H -0.110285 0.588968 0.364260 0.032 Uiso 1 1 calc R U . . .
C109 C 0.06775(18) 0.62889(9) 0.35623(6) 0.0281(3) Uani 1 1 d . . . . .
H109 H 0.061105 0.631108 0.322684 0.034 Uiso 1 1 calc R U . . .
C110 C 0.18144(16) 0.65214(8) 0.37982(6) 0.0236(3) Uani 1 1 d . . . . .
H110 H 0.249387 0.670178 0.361955 0.028 Uiso 1 1 calc R U . . .
C111 C 0.19523(14) 0.64900(7) 0.42868(5) 0.0177(2) Uani 1 1 d . . . . .
C112 C 0.09194(14) 0.61963(7) 0.45342(5) 0.0179(2) Uani 1 1 d . . . . .
C113 C 0.10620(14) 0.61157(7) 0.50336(5) 0.0178(2) Uani 1 1 d . . . . .
B1 B 0.66602(14) 0.42489(7) 0.82994(5) 0.0136(2) Uani 1 1 d . . . . .
C011 C 0.56326(12) 0.48169(6) 0.81074(5) 0.0141(2) Uani 1 1 d . . . . .
C012 C 0.52603(13) 0.48509(7) 0.76260(5) 0.0166(2) Uani 1 1 d . . . . .
H012 H 0.558392 0.452738 0.741473 0.020 Uiso 1 1 calc R U . . .
C013 C 0.44303(13) 0.53454(7) 0.74490(5) 0.0173(2) Uani 1 1 d . . . . .
C014 C 0.39272(13) 0.58261(7) 0.77443(5) 0.0179(2) Uani 1 1 d . . . . .
H014 H 0.336712 0.616528 0.762328 0.021 Uiso 1 1 calc R U . . .
C015 C 0.42697(13) 0.57951(7) 0.82235(5) 0.0157(2) Uani 1 1 d . . . . .
C016 C 0.50985(13) 0.52999(7) 0.84009(5) 0.0153(2) Uani 1 1 d . . . . .
H016 H 0.530687 0.528992 0.873046 0.018 Uiso 1 1 calc R U . . .
C017 C 0.40183(15) 0.53303(8) 0.69357(5) 0.0230(3) Uani 1 1 d . . . . .
F171 F 0.28690(11) 0.50261(6) 0.68670(4) 0.0362(2) Uani 1 1 d . . . . .
F172 F 0.48400(11) 0.49958(6) 0.66675(3) 0.0352(2) Uani 1 1 d . . . . .
F173 F 0.38877(13) 0.59426(6) 0.67492(4) 0.0379(3) Uani 1 1 d . . . . .
C018 C 0.36762(14) 0.62888(8) 0.85502(5) 0.0202(3) Uani 1 1 d . . . . .
F181 F 0.41366(11) 0.62385(6) 0.89968(3) 0.0333(2) Uani 1 1 d . . . . .
F182 F 0.23872(10) 0.62092(6) 0.85688(4) 0.0343(2) Uani 1 1 d . . . . .
F183 F 0.38687(11) 0.69212(5) 0.84191(4) 0.0304(2) Uani 1 1 d . . . . .
C021 C 0.81394(13) 0.44922(7) 0.81966(5) 0.0155(2) Uani 1 1 d . . . . .
C022 C 0.84160(13) 0.49081(7) 0.78125(5) 0.0166(2) Uani 1 1 d . . . . .
H022 H 0.771876 0.509103 0.762806 0.020 Uiso 1 1 calc R U . . .
C023 C 0.96774(14) 0.50607(7) 0.76938(5) 0.0187(3) Uani 1 1 d . . . . .
C024 C 1.07315(14) 0.48098(8) 0.79542(6) 0.0221(3) Uani 1 1 d . . . . .
H024 H 1.159257 0.491492 0.787337 0.027 Uiso 1 1 calc R U . . .
C025 C 1.04814(14) 0.43996(8) 0.83370(6) 0.0214(3) Uani 1 1 d . . . . .
C026 C 0.92144(13) 0.42442(7) 0.84526(5) 0.0185(2) Uani 1 1 d . . . . .
H026 H 0.907716 0.395952 0.871486 0.022 Uiso 1 1 calc R U . . .
C027 C 0.98969(16) 0.54801(8) 0.72636(6) 0.0233(3) Uani 1 1 d . . . . .
F271 F 1.08805(10) 0.59091(5) 0.73278(4) 0.0314(2) Uani 1 1 d . . . . .
F272 F 0.88632(10) 0.58469(6) 0.71305(4) 0.0333(2) Uani 1 1 d . . . . .
F273 F 1.01660(13) 0.51081(6) 0.68840(4) 0.0380(3) Uani 1 1 d . . . . .
C028 C 1.15691(16) 0.40891(10) 0.86223(7) 0.0298(3) Uani 1 1 d . . . . .
F281 F 1.26860(12) 0.44009(10) 0.85799(6) 0.0665(5) Uani 1 1 d . . . . .
F282 F 1.17628(17) 0.34518(8) 0.84973(6) 0.0661(5) Uani 1 1 d . . . . .
F283 F 1.13309(11) 0.40620(7) 0.90831(4) 0.0415(3) Uani 1 1 d . . . . .
C031 C 0.64661(13) 0.41270(6) 0.88665(5) 0.0142(2) Uani 1 1 d . . . . .
C032 C 0.70333(14) 0.45493(7) 0.92123(5) 0.0166(2) Uani 1 1 d . . . . .
H032 H 0.757461 0.490341 0.911536 0.020 Uiso 1 1 calc R U . . .
C033 C 0.68238(15) 0.44629(7) 0.96926(5) 0.0197(3) Uani 1 1 d . . . . .
C034 C 0.60449(17) 0.39482(8) 0.98504(5) 0.0232(3) Uani 1 1 d . . . . .
H034 H 0.590374 0.388798 1.017796 0.028 Uiso 1 1 calc R U . . .
C035 C 0.54819(15) 0.35265(7) 0.95153(5) 0.0207(3) Uani 1 1 d . . . . .
C036 C 0.56777(13) 0.36168(7) 0.90350(5) 0.0168(2) Uani 1 1 d . . . . .
H036 H 0.526365 0.332308 0.881437 0.020 Uiso 1 1 calc R U . . .
C037 C 0.74648(18) 0.49096(8) 1.00546(6) 0.0256(3) Uani 1 1 d D U . . .
F371 F 0.6663(6) 0.5056(3) 1.0406(2) 0.0564(14) Uani 0.589(18) 1 d D U P A 1
F372 F 0.7839(10) 0.5477(3) 0.9886(3) 0.0635(19) Uani 0.589(18) 1 d D U P A 1
F373 F 0.8431(8) 0.4615(3) 1.0274(3) 0.0629(17) Uani 0.589(18) 1 d D U P A 1
F374 F 0.6662(8) 0.5250(7) 1.0297(5) 0.075(3) Uani 0.411(18) 1 d D U P A 2
F375 F 0.8290(14) 0.5346(7) 0.9872(4) 0.068(3) Uani 0.411(18) 1 d D U P A 2
F376 F 0.8218(11) 0.4589(5) 1.0363(3) 0.053(2) Uani 0.411(18) 1 d D U P A 2
C038 C 0.46450(19) 0.29589(9) 0.96713(6) 0.0304(3) Uani 1 1 d . . . . .
F381 F 0.49695(15) 0.27372(7) 1.01007(5) 0.0502(3) Uani 1 1 d . . . . .
F382 F 0.4698(2) 0.24385(7) 0.93828(5) 0.0713(6) Uani 1 1 d . . . . .
F383 F 0.34023(13) 0.31271(8) 0.96886(7) 0.0630(5) Uani 1 1 d . . . . .
C041 C 0.63971(13) 0.35513(7) 0.80071(5) 0.0153(2) Uani 1 1 d . . . . .
C042 C 0.73845(14) 0.31341(7) 0.78508(5) 0.0178(2) Uani 1 1 d . . . . .
H042 H 0.825965 0.325775 0.791450 0.021 Uiso 1 1 calc R U . . .
C043 C 0.71237(15) 0.25421(7) 0.76044(5) 0.0201(3) Uani 1 1 d . . . . .
C044 C 0.58622(16) 0.23466(7) 0.74976(5) 0.0221(3) Uani 1 1 d . . . . .
H044 H 0.568376 0.194816 0.732592 0.026 Uiso 1 1 calc R U . . .
C045 C 0.48662(14) 0.27516(7) 0.76495(5) 0.0199(3) Uani 1 1 d . . . . .
C046 C 0.51255(14) 0.33370(7) 0.78987(5) 0.0175(2) Uani 1 1 d . . . . .
H046 H 0.442193 0.360068 0.799903 0.021 Uiso 1 1 calc R U . . .
C047 C 0.82443(17) 0.21269(8) 0.74500(6) 0.0253(3) Uani 1 1 d D U . . .
F471 F 0.7863(8) 0.1548(3) 0.7265(4) 0.0542(16) Uani 0.59(3) 1 d D U P B 1
F472 F 0.9073(12) 0.2003(7) 0.7803(3) 0.051(2) Uani 0.59(3) 1 d D U P B 1
F473 F 0.8888(9) 0.2433(5) 0.7114(3) 0.0412(12) Uani 0.59(3) 1 d D U P B 1
F474 F 0.7918(10) 0.1609(5) 0.7177(4) 0.042(2) Uani 0.41(3) 1 d D U P B 2
F475 F 0.8888(16) 0.1853(9) 0.7819(4) 0.043(2) Uani 0.41(3) 1 d D U P B 2
F476 F 0.9136(16) 0.2471(6) 0.7231(8) 0.051(3) Uani 0.41(3) 1 d D U P B 2
C048 C 0.34813(17) 0.25546(8) 0.75508(6) 0.0269(3) Uani 1 1 d . . . . .
F481 F 0.33635(11) 0.21386(6) 0.71786(4) 0.0374(3) Uani 1 1 d . . . . .
F482 F 0.27218(11) 0.30811(6) 0.74544(5) 0.0413(3) Uani 1 1 d . . . . .
F483 F 0.29701(11) 0.22353(6) 0.79159(4) 0.0366(2) Uani 1 1 d . . . . .

loop_
_atom_site_aniso_label
_atom_site_aniso_U_11
_atom_site_aniso_U_22
_atom_site_aniso_U_33
_atom_site_aniso_U_23
_atom_site_aniso_U_13
_atom_site_aniso_U_12
Pd1 0.01594(5) 0.01015(5) 0.01533(5) 0.00102(3) 0.00079(3) 0.00002(3)
Cu1 0.01909(8) 0.01119(7) 0.01504(7) -0.00081(5) -0.00093(6) 0.00156(6)
P1 0.01789(16) 0.01090(14) 0.01928(15) 0.00256(12) 0.00252(12) 0.00088(12)
O1 0.0295(5) 0.0143(5) 0.0175(4) -0.0008(4) -0.0040(4) 0.0034(4)
N10 0.0171(5) 0.0159(5) 0.0209(5) 0.0038(4) 0.0027(4) 0.0029(4)
N11 0.0180(5) 0.0119(5) 0.0181(5) -0.0005(4) 0.0005(4) -0.0013(4)
N12 0.0158(5) 0.0122(5) 0.0160(5) -0.0009(4) 0.0000(4) -0.0001(4)
C11 0.0255(7) 0.0112(6) 0.0267(7) 0.0010(5) -0.0013(5) -0.0012(5)
C12 0.0229(7) 0.0122(6) 0.0220(6) -0.0011(5) 0.0016(5) -0.0016(5)
C13 0.0315(8) 0.0150(6) 0.0268(7) -0.0032(5) -0.0020(6) -0.0064(6)
C14 0.0287(8) 0.0208(7) 0.0230(7) -0.0040(5) -0.0032(6) -0.0067(6)
C15 0.0205(6) 0.0186(6) 0.0190(6) -0.0019(5) -0.0010(5) -0.0028(5)
C16 0.0219(7) 0.0235(7) 0.0184(6) -0.0026(5) -0.0035(5) -0.0019(5)
C17 0.0213(6) 0.0217(7) 0.0177(6) -0.0002(5) -0.0025(5) 0.0015(5)
C18 0.0176(6) 0.0165(6) 0.0160(6) -0.0006(5) 0.0014(4) 0.0015(5)
C19 0.0162(6) 0.0137(6) 0.0176(6) -0.0009(4) 0.0009(4) -0.0008(4)
C21 0.0211(6) 0.0149(6) 0.0229(6) 0.0053(5) 0.0022(5) 0.0030(5)
C22 0.0265(8) 0.0198(7) 0.0400(9) 0.0134(6) 0.0027(6) 0.0013(6)
C23 0.0226(7) 0.0200(7) 0.0329(8) 0.0047(6) 0.0029(6) 0.0056(5)
C31 0.0221(7) 0.0199(7) 0.0277(7) 0.0069(5) 0.0081(5) 0.0036(5)
C32 0.0413(10) 0.0293(9) 0.0398(10) -0.0062(7) 0.0181(8) 0.0038(7)
C33 0.0259(8) 0.0518(12) 0.0376(9) 0.0100(8) 0.0062(7) 0.0159(8)
C101 0.0195(7) 0.0256(7) 0.0211(6) 0.0056(5) 0.0030(5) 0.0049(5)
C102 0.0243(7) 0.0322(8) 0.0242(7) 0.0099(6) 0.0073(6) 0.0083(6)
C103 0.0232(7) 0.0243(7) 0.0325(8) 0.0088(6) 0.0109(6) 0.0058(6)
C104 0.0190(6) 0.0157(6) 0.0321(8) 0.0029(5) 0.0062(5) 0.0030(5)
C105 0.0187(7) 0.0215(7) 0.0418(9) -0.0008(6) 0.0075(6) -0.0011(5)
C106 0.0184(7) 0.0192(7) 0.0429(9) -0.0056(6) 0.0006(6) -0.0007(5)
C107 0.0200(7) 0.0145(6) 0.0324(8) -0.0034(5) -0.0009(5) 0.0015(5)
C108 0.0259(7) 0.0225(7) 0.0322(8) -0.0065(6) -0.0076(6) 0.0004(6)
C109 0.0361(9) 0.0245(7) 0.0232(7) -0.0021(6) -0.0075(6) -0.0023(6)
C110 0.0287(8) 0.0195(7) 0.0224(7) 0.0013(5) -0.0022(6) -0.0036(6)
C111 0.0208(6) 0.0114(5) 0.0208(6) 0.0009(5) -0.0009(5) 0.0003(5)
C112 0.0185(6) 0.0110(5) 0.0240(6) 0.0000(5) 0.0001(5) 0.0018(4)
C113 0.0174(6) 0.0117(5) 0.0244(6) 0.0016(5) 0.0028(5) 0.0034(5)
B1 0.0134(6) 0.0112(6) 0.0162(6) 0.0016(5) 0.0002(5) -0.0013(5)
C011 0.0123(5) 0.0135(5) 0.0167(5) 0.0025(4) 0.0010(4) -0.0018(4)
C012 0.0164(6) 0.0163(6) 0.0171(6) 0.0013(5) 0.0004(4) -0.0014(5)
C013 0.0160(6) 0.0201(6) 0.0155(6) 0.0038(5) -0.0007(4) -0.0017(5)
C014 0.0155(6) 0.0192(6) 0.0189(6) 0.0047(5) -0.0011(5) 0.0011(5)
C015 0.0131(5) 0.0161(6) 0.0180(6) 0.0021(5) 0.0019(4) 0.0002(4)
C016 0.0143(6) 0.0152(6) 0.0163(5) 0.0031(4) 0.0004(4) -0.0011(4)
C017 0.0251(7) 0.0254(7) 0.0182(6) 0.0038(5) -0.0024(5) 0.0017(6)
F171 0.0307(5) 0.0492(7) 0.0281(5) -0.0024(5) -0.0089(4) -0.0085(5)
F172 0.0400(6) 0.0478(7) 0.0180(4) 0.0017(4) 0.0034(4) 0.0114(5)
F173 0.0597(7) 0.0283(5) 0.0247(5) 0.0094(4) -0.0132(5) 0.0030(5)
C018 0.0189(6) 0.0205(7) 0.0212(6) 0.0025(5) 0.0007(5) 0.0040(5)
F181 0.0401(6) 0.0414(6) 0.0184(4) -0.0020(4) 0.0004(4) 0.0187(5)
F182 0.0175(4) 0.0359(6) 0.0502(6) -0.0057(5) 0.0095(4) 0.0044(4)
F183 0.0415(6) 0.0174(4) 0.0326(5) -0.0006(4) 0.0066(4) 0.0018(4)
C021 0.0154(6) 0.0136(6) 0.0173(6) -0.0008(4) 0.0010(4) -0.0021(4)
C022 0.0167(6) 0.0151(6) 0.0181(6) -0.0006(5) 0.0022(5) -0.0024(5)
C023 0.0195(6) 0.0172(6) 0.0195(6) -0.0010(5) 0.0047(5) -0.0045(5)
C024 0.0164(6) 0.0252(7) 0.0250(7) -0.0016(6) 0.0044(5) -0.0042(5)
C025 0.0150(6) 0.0245(7) 0.0247(7) -0.0004(5) -0.0013(5) -0.0007(5)
C026 0.0163(6) 0.0185(6) 0.0207(6) 0.0015(5) 0.0004(5) -0.0018(5)
C027 0.0244(7) 0.0221(7) 0.0239(7) -0.0005(5) 0.0080(5) -0.0069(6)
F271 0.0287(5) 0.0263(5) 0.0392(6) 0.0061(4) 0.0025(4) -0.0127(4)
F272 0.0295(5) 0.0379(6) 0.0325(5) 0.0158(4) 0.0020(4) -0.0032(4)
F273 0.0569(7) 0.0330(6) 0.0250(5) -0.0046(4) 0.0163(5) -0.0091(5)
C028 0.0169(7) 0.0388(9) 0.0336(8) 0.0038(7) -0.0022(6) 0.0015(6)
F281 0.0165(5) 0.1025(13) 0.0797(11) 0.0454(10) -0.0120(6) -0.0152(6)
F282 0.0696(10) 0.0565(9) 0.0700(10) -0.0174(8) -0.0301(8) 0.0411(8)
F283 0.0258(5) 0.0667(8) 0.0316(6) 0.0075(5) -0.0081(4) 0.0044(5)
C031 0.0142(5) 0.0113(5) 0.0171(6) 0.0024(4) 0.0004(4) 0.0016(4)
C032 0.0201(6) 0.0118(5) 0.0177(6) 0.0022(4) -0.0002(5) 0.0002(5)
C033 0.0280(7) 0.0137(6) 0.0172(6) 0.0001(5) -0.0020(5) 0.0018(5)
C034 0.0341(8) 0.0186(7) 0.0170(6) 0.0033(5) 0.0032(5) 0.0011(6)
C035 0.0260(7) 0.0146(6) 0.0216(6) 0.0044(5) 0.0049(5) -0.0021(5)
C036 0.0181(6) 0.0136(6) 0.0187(6) 0.0025(5) 0.0017(5) -0.0008(5)
C037 0.0378(9) 0.0188(7) 0.0198(6) -0.0013(5) -0.0050(6) 0.0017(6)
F371 0.063(3) 0.067(3) 0.0403(18) -0.0320(17) 0.0200(18) -0.022(2)
F372 0.133(5) 0.0218(15) 0.0338(19) 0.0062(12) -0.026(3) -0.035(2)
F373 0.055(2) 0.046(3) 0.085(4) -0.036(2) -0.045(2) 0.025(2)
F374 0.043(3) 0.084(5) 0.097(5) -0.075(4) -0.031(3) 0.039(3)
F375 0.114(6) 0.064(5) 0.026(2) 0.000(3) -0.007(4) -0.062(4)
F376 0.083(5) 0.033(3) 0.040(3) 0.016(3) -0.039(3) -0.009(3)
C038 0.0418(10) 0.0243(8) 0.0257(7) 0.0047(6) 0.0094(7) -0.0098(7)
F381 0.0650(8) 0.0465(7) 0.0392(7) 0.0248(6) 0.0012(6) -0.0195(6)
F382 0.1305(15) 0.0320(7) 0.0541(8) -0.0110(6) 0.0472(9) -0.0429(8)
F383 0.0344(7) 0.0607(9) 0.0944(13) 0.0329(8) 0.0082(7) -0.0140(6)
C041 0.0163(6) 0.0136(6) 0.0160(5) 0.0020(4) 0.0008(4) -0.0010(4)
C042 0.0185(6) 0.0162(6) 0.0186(6) 0.0015(5) 0.0016(5) 0.0010(5)
C043 0.0246(7) 0.0163(6) 0.0197(6) 0.0007(5) 0.0030(5) 0.0036(5)
C044 0.0298(8) 0.0156(6) 0.0208(6) -0.0019(5) 0.0006(5) -0.0019(5)
C045 0.0213(6) 0.0168(6) 0.0215(6) -0.0002(5) -0.0011(5) -0.0047(5)
C046 0.0182(6) 0.0152(6) 0.0192(6) 0.0005(5) 0.0007(5) -0.0014(5)
C047 0.0311(8) 0.0204(7) 0.0246(7) -0.0011(5) 0.0052(6) 0.0056(6)
F471 0.052(2) 0.0232(17) 0.089(4) -0.021(2) 0.028(3) -0.0023(15)
F472 0.053(3) 0.059(4) 0.040(2) -0.007(2) -0.009(2) 0.036(3)
F473 0.043(2) 0.041(2) 0.041(2) 0.0100(16) 0.0217(16) 0.0120(15)
F474 0.039(3) 0.050(4) 0.035(3) -0.030(2) -0.008(2) 0.020(3)
F475 0.054(4) 0.052(5) 0.025(2) 0.003(2) 0.005(2) 0.037(4)
F476 0.048(4) 0.030(2) 0.077(6) 0.010(4) 0.040(4) 0.011(3)
C048 0.0266(8) 0.0214(7) 0.0326(8) -0.0040(6) -0.0020(6) -0.0068(6)
F481 0.0368(6) 0.0390(6) 0.0360(6) -0.0127(5) -0.0055(4) -0.0132(5)
F482 0.0244(5) 0.0312(6) 0.0672(8) -0.0029(5) -0.0142(5) -0.0023(4)
F483 0.0304(5) 0.0381(6) 0.0418(6) -0.0026(5) 0.0084(4) -0.0142(5)

loop_
_atom_type_symbol
_atom_type_description
_atom_type_scat_dispersion_real
_atom_type_scat_dispersion_imag
_atom_type_scat_source
C C 0.0033 0.0016 'International Tables Vol C Tables 4.2.6.8 and 6.1.1.4'
H H 0.0000 0.0000 'International Tables Vol C Tables 4.2.6.8 and 6.1.1.4'
B B 0.0013 0.0007 'International Tables Vol C Tables 4.2.6.8 and 6.1.1.4'
N N 0.0061 0.0033 'International Tables Vol C Tables 4.2.6.8 and 6.1.1.4'
O O 0.0106 0.0060 'International Tables Vol C Tables 4.2.6.8 and 6.1.1.4'
F F 0.0171 0.0103 'International Tables Vol C Tables 4.2.6.8 and 6.1.1.4'
P P 0.1023 0.0942 'International Tables Vol C Tables 4.2.6.8 and 6.1.1.4'
Cu Cu 0.3201 1.2651 'International Tables Vol C Tables 4.2.6.8 and 6.1.1.4'
Pd Pd -0.9988 1.0072 'International Tables Vol C Tables 4.2.6.8 and 6.1.1.4'

loop_
_geom_angle_atom_site_label_1
_geom_angle_atom_site_label_2
_geom_angle_atom_site_label_3
_geom_angle
_geom_angle_site_symmetry_1
_geom_angle_site_symmetry_3
_geom_angle_publ_flag
C111 Pd1 N10 81.84(5) . . ?
C111 Pd1 N11 178.54(5) . . ?
N10 Pd1 N11 98.70(5) . . ?
C111 Pd1 P1 99.83(4) . . ?
N10 Pd1 P1 161.33(3) . . ?
N11 Pd1 P1 80.10(3) . . ?
C111 Pd1 Cu1 102.12(4) . . ?
N10 Pd1 Cu1 79.20(3) . . ?
N11 Pd1 Cu1 76.68(3) . . ?
P1 Pd1 Cu1 118.154(11) . . ?
O1 Cu1 N12 172.52(5) 3_666 . ?
O1 Cu1 Cu1 83.47(3) 3_666 3_666 ?
N12 Cu1 Cu1 89.48(4) . 3_666 ?
O1 Cu1 Pd1 98.15(3) 3_666 . ?
N12 Cu1 Pd1 89.31(4) . . ?
Cu1 Cu1 Pd1 164.223(12) 3_666 . ?
C21 P1 C31 105.15(7) . . ?
C21 P1 C11 104.63(7) . . ?
C31 P1 C11 108.56(8) . . ?
C21 P1 Pd1 122.75(5) . . ?
C31 P1 Pd1 118.41(5) . . ?
C11 P1 Pd1 95.20(5) . . ?
C18 O1 Cu1 127.78(9) . 3_666 ?
C101 N10 C113 118.51(13) . . ?
C101 N10 Pd1 129.45(11) . . ?
C113 N10 Pd1 111.38(9) . . ?
C12 N11 C19 119.09(12) . . ?
C12 N11 Pd1 115.44(9) . . ?
C19 N11 Pd1 125.22(9) . . ?
C18 N12 C19 118.84(12) . . ?
C18 N12 Cu1 117.28(9) . . ?
C19 N12 Cu1 123.08(9) . . ?
C12 C11 P1 109.63(10) . . ?
C12 C11 H11A 109.7 . . ?
P1 C11 H11A 109.7 . . ?
C12 C11 H11B 109.7 . . ?
P1 C11 H11B 109.7 . . ?
H11A C11 H11B 108.2 . . ?
N11 C12 C13 122.19(14) . . ?
N11 C12 C11 116.28(12) . . ?
C13 C12 C11 121.49(13) . . ?
C14 C13 C12 118.88(14) . . ?
C14 C13 H13 120.6 . . ?
C12 C13 H13 120.6 . . ?
C13 C14 C15 119.90(14) . . ?
C13 C14 H14 120.1 . . ?
C15 C14 H14 120.1 . . ?
C14 C15 C19 118.29(14) . . ?
C14 C15 C16 123.90(14) . . ?
C19 C15 C16 117.76(13) . . ?
C17 C16 C15 119.76(13) . . ?
C17 C16 H16 120.1 . . ?
C15 C16 H16 120.1 . . ?
C16 C17 C18 120.30(13) . . ?
C16 C17 H17 119.9 . . ?
C18 C17 H17 119.9 . . ?
O1 C18 N12 121.35(12) . . ?
O1 C18 C17 117.97(13) . . ?
N12 C18 C17 120.65(13) . . ?
N11 C19 N12 116.63(12) . . ?
N11 C19 C15 120.88(13) . . ?
N12 C19 C15 122.46(13) . . ?
C23 C21 C22 110.44(13) . . ?
C23 C21 P1 112.01(10) . . ?
C22 C21 P1 112.52(11) . . ?
C23 C21 H21 107.2 . . ?
C22 C21 H21 107.2 . . ?
P1 C21 H21 107.2 . . ?
C21 C22 H22A 109.5 . . ?
C21 C22 H22B 109.5 . . ?
H22A C22 H22B 109.5 . . ?
C21 C22 H22C 109.5 . . ?
H22A C22 H22C 109.5 . . ?
H22B C22 H22C 109.5 . . ?
C21 C23 H23A 109.5 . . ?
C21 C23 H23B 109.5 . . ?
H23A C23 H23B 109.5 . . ?
C21 C23 H23C 109.5 . . ?
H23A C23 H23C 109.5 . . ?
H23B C23 H23C 109.5 . . ?
C33 C31 C32 111.41(15) . . ?
C33 C31 P1 113.42(12) . . ?
C32 C31 P1 109.10(12) . . ?
C33 C31 H31 107.6 . . ?
C32 C31 H31 107.6 . . ?
P1 C31 H31 107.6 . . ?
C31 C32 H32A 109.5 . . ?
C31 C32 H32B 109.5 . . ?
H32A C32 H32B 109.5 . . ?
C31 C32 H32C 109.5 . . ?
H32A C32 H32C 109.5 . . ?
H32B C32 H32C 109.5 . . ?
C31 C33 H33A 109.5 . . ?
C31 C33 H33B 109.5 . . ?
H33A C33 H33B 109.5 . . ?
C31 C33 H33C 109.5 . . ?
H33A C33 H33C 109.5 . . ?
H33B C33 H33C 109.5 . . ?
N10 C101 C102 122.41(15) . . ?
N10 C101 H101 118.8 . . ?
C102 C101 H101 118.8 . . ?
C103 C102 C101 119.39(15) . . ?
C103 C102 H102 120.3 . . ?
C101 C102 H102 120.3 . . ?
C102 C103 C104 119.62(14) . . ?
C102 C103 H103 120.2 . . ?
C104 C103 H103 120.2 . . ?
C103 C104 C113 117.75(15) . . ?
C103 C104 C105 124.36(15) . . ?
C113 C104 C105 117.88(15) . . ?
C106 C105 C104 120.83(15) . . ?
C106 C105 H105 119.6 . . ?
C104 C105 H105 119.6 . . ?
C105 C106 C107 121.93(15) . . ?
C105 C106 H106 119.0 . . ?
C107 C106 H106 119.0 . . ?
C108 C107 C112 118.22(15) . . ?
C108 C107 C106 123.15(15) . . ?
C112 C107 C106 118.63(15) . . ?
C109 C108 C107 119.79(15) . . ?
C109 C108 H108 120.1 . . ?
C107 C108 H108 120.1 . . ?
C108 C109 C110 121.47(15) . . ?
C108 C109 H109 119.3 . . ?
C110 C109 H109 119.3 . . ?
C111 C110 C109 120.90(15) . . ?
C111 C110 H110 119.5 . . ?
C109 C110 H110 119.5 . . ?
C110 C111 C112 117.00(13) . . ?
C110 C111 Pd1 131.10(11) . . ?
C112 C111 Pd1 111.84(10) . . ?
C107 C112 C111 122.53(14) . . ?
C107 C112 C113 118.86(14) . . ?
C111 C112 C113 118.61(13) . . ?
N10 C113 C104 122.26(14) . . ?
N10 C113 C112 115.95(13) . . ?
C104 C113 C112 121.78(14) . . ?
C011 B1 C021 109.46(10) . . ?
C011 B1 C031 109.22(11) . . ?
C021 B1 C031 111.19(11) . . ?
C011 B1 C041 109.25(11) . . ?
C021 B1 C041 107.72(11) . . ?
C031 B1 C041 109.97(10) . . ?
C016 C011 C012 116.10(12) . . ?
C016 C011 B1 123.23(11) . . ?
C012 C011 B1 120.66(12) . . ?
C013 C012 C011 121.96(13) . . ?
C013 C012 H012 119.0 . . ?
C011 C012 H012 119.0 . . ?
C014 C013 C012 121.09(12) . . ?
C014 C013 C017 119.75(13) . . ?
C012 C013 C017 119.07(13) . . ?
C013 C014 C015 117.82(13) . . ?
C013 C014 H014 121.1 . . ?
C015 C014 H014 121.1 . . ?
C014 C015 C016 121.12(13) . . ?
C014 C015 C018 118.33(12) . . ?
C016 C015 C018 120.49(12) . . ?
C015 C016 C011 121.90(12) . . ?
C015 C016 H016 119.0 . . ?
C011 C016 H016 119.0 . . ?
F172 C017 F173 107.09(13) . . ?
F172 C017 F171 105.38(13) . . ?
F173 C017 F171 106.31(13) . . ?
F172 C017 C013 113.14(13) . . ?
F173 C017 C013 112.59(13) . . ?
F171 C017 C013 111.81(13) . . ?
F183 C018 F181 106.32(13) . . ?
F183 C018 F182 106.24(12) . . ?
F181 C018 F182 106.08(13) . . ?
F183 C018 C015 112.82(12) . . ?
F181 C018 C015 113.04(12) . . ?
F182 C018 C015 111.82(13) . . ?
C026 C021 C022 115.66(12) . . ?
C026 C021 B1 122.19(12) . . ?
C022 C021 B1 121.82(12) . . ?
C023 C022 C021 122.15(13) . . ?
C023 C022 H022 118.9 . . ?
C021 C022 H022 118.9 . . ?
C024 C023 C022 121.21(13) . . ?
C024 C023 C027 119.70(13) . . ?
C022 C023 C027 119.04(13) . . ?
C023 C024 C025 117.67(13) . . ?
C023 C024 H024 121.2 . . ?
C025 C024 H024 121.2 . . ?
C024 C025 C026 120.92(14) . . ?
C024 C025 C028 120.66(14) . . ?
C026 C025 C028 118.37(14) . . ?
C025 C026 C021 122.40(13) . . ?
C025 C026 H026 118.8 . . ?
C021 C026 H026 118.8 . . ?
F271 C027 F272 106.30(13) . . ?
F271 C027 F273 106.79(13) . . ?
F272 C027 F273 105.28(14) . . ?
F271 C027 C023 112.54(13) . . ?
F272 C027 C023 113.24(12) . . ?
F273 C027 C023 112.14(13) . . ?
F281 C028 F283 107.25(16) . . ?
F281 C028 F282 106.75(17) . . ?
F283 C028 F282 104.60(17) . . ?
F281 C028 C025 113.43(15) . . ?
F283 C028 C025 112.56(14) . . ?
F282 C028 C025 111.68(15) . . ?
C036 C031 C032 115.91(12) . . ?
C036 C031 B1 122.13(12) . . ?
C032 C031 B1 121.89(11) . . ?
C033 C032 C031 121.90(13) . . ?
C033 C032 H032 119.1 . . ?
C031 C032 H032 119.1 . . ?
C034 C033 C032 120.98(13) . . ?
C034 C033 C037 118.17(13) . . ?
C032 C033 C037 120.83(14) . . ?
C035 C034 C033 117.93(13) . . ?
C035 C034 H034 121.0 . . ?
C033 C034 H034 121.0 . . ?
C034 C035 C036 121.18(13) . . ?
C034 C035 C038 119.63(14) . . ?
C036 C035 C038 119.19(14) . . ?
C035 C036 C031 122.10(13) . . ?
C035 C036 H036 118.9 . . ?
C031 C036 H036 118.9 . . ?
F372 C037 F373 109.9(5) . . ?
F374 C037 F376 106.5(6) . . ?
F374 C037 F375 106.8(6) . . ?
F376 C037 F375 101.8(7) . . ?
F372 C037 F371 106.2(4) . . ?
F373 C037 F371 103.2(4) . . ?
F374 C037 C033 113.6(4) . . ?
F372 C037 C033 113.8(4) . . ?
F373 C037 C033 111.7(3) . . ?
F376 C037 C033 113.5(5) . . ?
F375 C037 C033 113.7(6) . . ?
F371 C037 C033 111.4(3) . . ?
F381 C038 F382 106.57(17) . . ?
F381 C038 F383 105.52(15) . . ?
F382 C038 F383 106.30(18) . . ?
F381 C038 C035 113.01(15) . . ?
F382 C038 C035 112.29(14) . . ?
F383 C038 C035 112.60(15) . . ?
C042 C041 C046 115.70(13) . . ?
C042 C041 B1 123.76(12) . . ?
C046 C041 B1 120.53(12) . . ?
C043 C042 C041 122.18(13) . . ?
C043 C042 H042 118.9 . . ?
C041 C042 H042 118.9 . . ?
C044 C043 C042 120.92(14) . . ?
C044 C043 C047 120.60(14) . . ?
C042 C043 C047 118.47(14) . . ?
C043 C044 C045 117.96(13) . . ?
C043 C044 H044 121.0 . . ?
C045 C044 H044 121.0 . . ?
C044 C045 C046 121.11(14) . . ?
C044 C045 C048 120.01(14) . . ?
C046 C045 C048 118.88(14) . . ?
C045 C046 C041 122.11(13) . . ?
C045 C046 H046 118.9 . . ?
C041 C046 H046 118.9 . . ?
F472 C047 F471 108.1(6) . . ?
F472 C047 F473 107.5(6) . . ?
F471 C047 F473 105.8(5) . . ?
F476 C047 F474 107.6(7) . . ?
F476 C047 F475 104.0(9) . . ?
F474 C047 F475 104.0(7) . . ?
F472 C047 C043 111.9(5) . . ?
F476 C047 C043 113.8(6) . . ?
F471 C047 C043 112.1(4) . . ?
F473 C047 C043 111.1(4) . . ?
F474 C047 C043 114.7(5) . . ?
F475 C047 C043 111.7(7) . . ?
F483 C048 F482 106.90(15) . . ?
F483 C048 F481 106.19(13) . . ?
F482 C048 F481 106.97(14) . . ?
F483 C048 C045 112.33(14) . . ?
F482 C048 C045 112.33(13) . . ?
F481 C048 C045 111.72(14) . . ?

loop_
_geom_bond_atom_site_label_1
_geom_bond_atom_site_label_2
_geom_bond_distance
_geom_bond_site_symmetry_2
_geom_bond_publ_flag
Pd1 C111 1.9999(14) . ?
Pd1 N10 2.1251(12) . ?
Pd1 N11 2.1538(12) . ?
Pd1 P1 2.2423(4) . ?
Pd1 Cu1 2.71892(19) . ?
Cu1 O1 1.8544(10) 3_666 ?
Cu1 N12 1.8967(11) . ?
Cu1 Cu1 2.5239(3) 3_666 ?
P1 C21 1.8392(14) . ?
P1 C31 1.8424(15) . ?
P1 C11 1.8471(16) . ?
O1 C18 1.2758(17) . ?
N10 C101 1.3357(19) . ?
N10 C113 1.3631(19) . ?
N11 C12 1.3461(17) . ?
N11 C19 1.3627(18) . ?
N12 C18 1.3596(17) . ?
N12 C19 1.3732(17) . ?
C11 C12 1.510(2) . ?
C11 H11A 0.9900 . ?
C11 H11B 0.9900 . ?
C12 C13 1.395(2) . ?
C13 C14 1.379(2) . ?
C13 H13 0.9500 . ?
C14 C15 1.398(2) . ?
C14 H14 0.9500 . ?
C15 C19 1.4136(19) . ?
C15 C16 1.427(2) . ?
C16 C17 1.351(2) . ?
C16 H16 0.9500 . ?
C17 C18 1.4429(19) . ?
C17 H17 0.9500 . ?
C21 C23 1.531(2) . ?
C21 C22 1.537(2) . ?
C21 H21 1.0000 . ?
C22 H22A 0.9800 . ?
C22 H22B 0.9800 . ?
C22 H22C 0.9800 . ?
C23 H23A 0.9800 . ?
C23 H23B 0.9800 . ?
C23 H23C 0.9800 . ?
C31 C33 1.532(2) . ?
C31 C32 1.534(3) . ?
C31 H31 1.0000 . ?
C32 H32A 0.9800 . ?
C32 H32B 0.9800 . ?
C32 H32C 0.9800 . ?
C33 H33A 0.9800 . ?
C33 H33B 0.9800 . ?
C33 H33C 0.9800 . ?
C101 C102 1.404(2) . ?
C101 H101 0.9500 . ?
C102 C103 1.371(3) . ?
C102 H102 0.9500 . ?
C103 C104 1.404(2) . ?
C103 H103 0.9500 . ?
C104 C113 1.410(2) . ?
C104 C105 1.437(2) . ?
C105 C106 1.352(3) . ?
C105 H105 0.9500 . ?
C106 C107 1.441(2) . ?
C106 H106 0.9500 . ?
C107 C108 1.406(2) . ?
C107 C112 1.412(2) . ?
C108 C109 1.376(3) . ?
C108 H108 0.9500 . ?
C109 C110 1.412(2) . ?
C109 H109 0.9500 . ?
C110 C111 1.386(2) . ?
C110 H110 0.9500 . ?
C111 C112 1.423(2) . ?
C112 C113 1.425(2) . ?
B1 C011 1.638(2) . ?
B1 C021 1.640(2) . ?
B1 C031 1.641(2) . ?
B1 C041 1.643(2) . ?
C011 C016 1.4006(19) . ?
C011 C012 1.4046(18) . ?
C012 C013 1.3939(19) . ?
C012 H012 0.9500 . ?
C013 C014 1.388(2) . ?
C013 C017 1.500(2) . ?
C014 C015 1.3909(19) . ?
C014 H014 0.9500 . ?
C015 C016 1.3947(18) . ?
C015 C018 1.499(2) . ?
C016 H016 0.9500 . ?
C017 F172 1.3373(19) . ?
C017 F173 1.3415(19) . ?
C017 F171 1.3445(19) . ?
C018 F183 1.3378(18) . ?
C018 F181 1.3395(17) . ?
C018 F182 1.3451(18) . ?
C021 C026 1.3987(19) . ?
C021 C022 1.4060(19) . ?
C022 C023 1.3914(19) . ?
C022 H022 0.9500 . ?
C023 C024 1.390(2) . ?
C023 C027 1.502(2) . ?
C024 C025 1.391(2) . ?
C024 H024 0.9500 . ?
C025 C026 1.396(2) . ?
C025 C028 1.499(2) . ?
C026 H026 0.9500 . ?
C027 F271 1.3400(18) . ?
C027 F272 1.342(2) . ?
C027 F273 1.3435(19) . ?
C028 F281 1.322(2) . ?
C028 F283 1.335(2) . ?
C028 F282 1.342(2) . ?
C031 C036 1.4013(18) . ?
C031 C032 1.4073(19) . ?
C032 C033 1.3931(19) . ?
C032 H032 0.9500 . ?
C033 C034 1.391(2) . ?
C033 C037 1.499(2) . ?
C034 C035 1.385(2) . ?
C034 H034 0.9500 . ?
C035 C036 1.3913(19) . ?
C035 C038 1.504(2) . ?
C036 H036 0.9500 . ?
C037 F374 1.289(7) . ?
C037 F372 1.298(6) . ?
C037 F373 1.300(5) . ?
C037 F376 1.319(7) . ?
C037 F375 1.337(9) . ?
C037 F371 1.348(5) . ?
C038 F381 1.326(2) . ?
C038 F382 1.327(2) . ?
C038 F383 1.331(2) . ?
C041 C042 1.4024(19) . ?
C041 C046 1.4079(19) . ?
C042 C043 1.398(2) . ?
C042 H042 0.9500 . ?
C043 C044 1.386(2) . ?
C043 C047 1.503(2) . ?
C044 C045 1.390(2) . ?
C044 H044 0.9500 . ?
C045 C046 1.391(2) . ?
C045 C048 1.503(2) . ?
C046 H046 0.9500 . ?
C047 F472 1.319(7) . ?
C047 F476 1.322(9) . ?
C047 F471 1.328(6) . ?
C047 F473 1.329(6) . ?
C047 F474 1.331(7) . ?
C047 F475 1.337(10) . ?
C048 F483 1.338(2) . ?
C048 F482 1.339(2) . ?
C048 F481 1.3455(19) . ?

loop_
_geom_torsion_atom_site_label_1
_geom_torsion_atom_site_label_2
_geom_torsion_atom_site_label_3
_geom_torsion_atom_site_label_4
_geom_torsion
_geom_torsion_site_symmetry_1
_geom_torsion_site_symmetry_2
_geom_torsion_site_symmetry_3
_geom_torsion_site_symmetry_4
_geom_torsion_publ_flag
Cu1 Cu1 N12 C18 1.03(10) 3_666 . . . ?
Pd1 Cu1 N12 C18 165.29(10) . . . . ?
Cu1 Cu1 N12 C19 170.58(11) 3_666 . . . ?
Pd1 Cu1 N12 C19 -25.15(11) . . . . ?
C21 P1 C11 C12 169.29(10) . . . . ?
C31 P1 C11 C12 -78.83(12) . . . . ?
Pd1 P1 C11 C12 43.48(11) . . . . ?
C19 N11 C12 C13 -8.0(2) . . . . ?
Pd1 N11 C12 C13 166.68(12) . . . . ?
C19 N11 C12 C11 169.56(13) . . . . ?
Pd1 N11 C12 C11 -15.80(16) . . . . ?
P1 C11 C12 N11 -21.35(17) . . . . ?
P1 C11 C12 C13 156.18(13) . . . . ?
N11 C12 C13 C14 0.5(2) . . . . ?
C11 C12 C13 C14 -176.87(15) . . . . ?
C12 C13 C14 C15 4.7(2) . . . . ?
C13 C14 C15 C19 -2.5(2) . . . . ?
C13 C14 C15 C16 175.02(16) . . . . ?
C14 C15 C16 C17 -175.77(16) . . . . ?
C19 C15 C16 C17 1.7(2) . . . . ?
C15 C16 C17 C18 2.6(2) . . . . ?
Cu1 O1 C18 N12 10.6(2) 3_666 . . . ?
Cu1 O1 C18 C17 -167.36(10) 3_666 . . . ?
C19 N12 C18 O1 -176.42(13) . . . . ?
Cu1 N12 C18 O1 -6.41(18) . . . . ?
C19 N12 C18 C17 1.5(2) . . . . ?
Cu1 N12 C18 C17 171.52(10) . . . . ?
C16 C17 C18 O1 173.66(14) . . . . ?
C16 C17 C18 N12 -4.3(2) . . . . ?
C12 N11 C19 N12 -167.95(13) . . . . ?
Pd1 N11 C19 N12 17.98(17) . . . . ?
C12 N11 C19 C15 10.2(2) . . . . ?
Pd1 N11 C19 C15 -163.90(10) . . . . ?
C18 N12 C19 N11 -178.91(12) . . . . ?
Cu1 N12 C19 N11 11.68(17) . . . . ?
C18 N12 C19 C15 3.0(2) . . . . ?
Cu1 N12 C19 C15 -166.40(11) . . . . ?
C14 C15 C19 N11 -5.0(2) . . . . ?
C16 C15 C19 N11 177.33(13) . . . . ?
C14 C15 C19 N12 172.98(14) . . . . ?
C16 C15 C19 N12 -4.7(2) . . . . ?
C31 P1 C21 C23 173.56(11) . . . . ?
C11 P1 C21 C23 -72.14(12) . . . . ?
Pd1 P1 C21 C23 34.07(13) . . . . ?
C31 P1 C21 C22 -61.32(13) . . . . ?
C11 P1 C21 C22 52.98(13) . . . . ?
Pd1 P1 C21 C22 159.20(10) . . . . ?
C21 P1 C31 C33 149.88(13) . . . . ?
C11 P1 C31 C33 38.35(15) . . . . ?
Pd1 P1 C31 C33 -68.53(14) . . . . ?
C21 P1 C31 C32 -85.31(13) . . . . ?
C11 P1 C31 C32 163.17(12) . . . . ?
Pd1 P1 C31 C32 56.29(13) . . . . ?
C113 N10 C101 C102 1.3(2) . . . . ?
Pd1 N10 C101 C102 171.06(12) . . . . ?
N10 C101 C102 C103 0.8(2) . . . . ?
C101 C102 C103 C104 -1.6(2) . . . . ?
C102 C103 C104 C113 0.3(2) . . . . ?
C102 C103 C104 C105 179.33(16) . . . . ?
C103 C104 C105 C106 -179.09(16) . . . . ?
C113 C104 C105 C106 -0.1(2) . . . . ?
C104 C105 C106 C107 -0.8(2) . . . . ?
C105 C106 C107 C108 179.14(16) . . . . ?
C105 C106 C107 C112 -0.5(2) . . . . ?
C112 C107 C108 C109 0.4(2) . . . . ?
C106 C107 C108 C109 -179.28(15) . . . . ?
C107 C108 C109 C110 -1.9(3) . . . . ?
C108 C109 C110 C111 0.7(3) . . . . ?
C109 C110 C111 C112 1.9(2) . . . . ?
C109 C110 C111 Pd1 178.82(12) . . . . ?
C108 C107 C112 C111 2.3(2) . . . . ?
C106 C107 C112 C111 -177.97(13) . . . . ?
C108 C107 C112 C113 -177.06(13) . . . . ?
C106 C107 C112 C113 2.6(2) . . . . ?
C110 C111 C112 C107 -3.4(2) . . . . ?
Pd1 C111 C112 C107 179.03(11) . . . . ?
C110 C111 C112 C113 175.97(13) . . . . ?
Pd1 C111 C112 C113 -1.56(16) . . . . ?
C101 N10 C113 C104 -2.6(2) . . . . ?
Pd1 N10 C113 C104 -174.13(11) . . . . ?
C101 N10 C113 C112 177.82(13) . . . . ?
Pd1 N10 C113 C112 6.29(15) . . . . ?
C103 C104 C113 N10 1.8(2) . . . . ?
C105 C104 C113 N10 -177.26(13) . . . . ?
C103 C104 C113 C112 -178.65(13) . . . . ?
C105 C104 C113 C112 2.3(2) . . . . ?
C107 C112 C113 N10 176.01(13) . . . . ?
C111 C112 C113 N10 -3.42(19) . . . . ?
C107 C112 C113 C104 -3.6(2) . . . . ?
C111 C112 C113 C104 177.00(13) . . . . ?
C021 B1 C011 C016 -97.61(14) . . . . ?
C031 B1 C011 C016 24.33(17) . . . . ?
C041 B1 C011 C016 144.66(12) . . . . ?
C021 B1 C011 C012 80.93(15) . . . . ?
C031 B1 C011 C012 -157.13(12) . . . . ?
C041 B1 C011 C012 -36.80(16) . . . . ?
C016 C011 C012 C013 1.36(19) . . . . ?
B1 C011 C012 C013 -177.28(12) . . . . ?
C011 C012 C013 C014 -0.4(2) . . . . ?
C011 C012 C013 C017 -176.82(13) . . . . ?
C012 C013 C014 C015 -0.5(2) . . . . ?
C017 C013 C014 C015 175.87(13) . . . . ?
C013 C014 C015 C016 0.4(2) . . . . ?
C013 C014 C015 C018 -176.73(13) . . . . ?
C014 C015 C016 C011 0.6(2) . . . . ?
C018 C015 C016 C011 177.70(13) . . . . ?
C012 C011 C016 C015 -1.46(19) . . . . ?
B1 C011 C016 C015 177.14(12) . . . . ?
C014 C013 C017 F172 160.41(14) . . . . ?
C012 C013 C017 F172 -23.1(2) . . . . ?
C014 C013 C017 F173 38.8(2) . . . . ?
C012 C013 C017 F173 -144.72(14) . . . . ?
C014 C013 C017 F171 -80.80(18) . . . . ?
C012 C013 C017 F171 95.67(16) . . . . ?
C014 C015 C018 F183 -55.41(18) . . . . ?
C016 C015 C018 F183 127.41(14) . . . . ?
C014 C015 C018 F181 -176.09(13) . . . . ?
C016 C015 C018 F181 6.7(2) . . . . ?
C014 C015 C018 F182 64.27(17) . . . . ?
C016 C015 C018 F182 -112.90(15) . . . . ?
C011 B1 C021 C026 157.59(13) . . . . ?
C031 B1 C021 C026 36.84(17) . . . . ?
C041 B1 C021 C026 -83.72(15) . . . . ?
C011 B1 C021 C022 -29.37(17) . . . . ?
C031 B1 C021 C022 -150.12(12) . . . . ?
C041 B1 C021 C022 89.32(15) . . . . ?
C026 C021 C022 C023 0.3(2) . . . . ?
B1 C021 C022 C023 -173.20(13) . . . . ?
C021 C022 C023 C024 -0.4(2) . . . . ?
C021 C022 C023 C027 176.88(13) . . . . ?
C022 C023 C024 C025 0.1(2) . . . . ?
C027 C023 C024 C025 -177.17(14) . . . . ?
C023 C024 C025 C026 0.3(2) . . . . ?
C023 C024 C025 C028 177.57(15) . . . . ?
C024 C025 C026 C021 -0.5(2) . . . . ?
C028 C025 C026 C021 -177.82(15) . . . . ?
C022 C021 C026 C025 0.2(2) . . . . ?
B1 C021 C026 C025 173.64(13) . . . . ?
C024 C023 C027 F271 -40.7(2) . . . . ?
C022 C023 C027 F271 141.95(14) . . . . ?
C024 C023 C027 F272 -161.29(14) . . . . ?
C022 C023 C027 F272 21.3(2) . . . . ?
C024 C023 C027 F273 79.74(18) . . . . ?
C022 C023 C027 F273 -97.62(17) . . . . ?
C024 C025 C028 F281 20.8(2) . . . . ?
C026 C025 C028 F281 -161.85(17) . . . . ?
C024 C025 C028 F283 142.84(16) . . . . ?
C026 C025 C028 F283 -39.8(2) . . . . ?
C024 C025 C028 F282 -99.8(2) . . . . ?
C026 C025 C028 F282 77.5(2) . . . . ?
C011 B1 C031 C036 94.80(14) . . . . ?
C021 B1 C031 C036 -144.30(12) . . . . ?
C041 B1 C031 C036 -25.08(17) . . . . ?
C011 B1 C031 C032 -82.10(15) . . . . ?
C021 B1 C031 C032 38.80(17) . . . . ?
C041 B1 C031 C032 158.02(12) . . . . ?
C036 C031 C032 C033 0.1(2) . . . . ?
B1 C031 C032 C033 177.21(13) . . . . ?
C031 C032 C033 C034 0.4(2) . . . . ?
C031 C032 C033 C037 178.53(14) . . . . ?
C032 C033 C034 C035 -0.2(2) . . . . ?
C037 C033 C034 C035 -178.37(15) . . . . ?
C033 C034 C035 C036 -0.6(2) . . . . ?
C033 C034 C035 C038 179.31(15) . . . . ?
C034 C035 C036 C031 1.2(2) . . . . ?
C038 C035 C036 C031 -178.71(14) . . . . ?
C032 C031 C036 C035 -0.9(2) . . . . ?
B1 C031 C036 C035 -177.98(13) . . . . ?
C034 C033 C037 F374 -63.8(9) . . . . ?
C032 C033 C037 F374 118.0(8) . . . . ?
C034 C033 C037 F372 -160.5(5) . . . . ?
C032 C033 C037 F372 21.4(5) . . . . ?
C034 C033 C037 F373 74.4(5) . . . . ?
C032 C033 C037 F373 -103.8(5) . . . . ?
C034 C033 C037 F376 58.1(6) . . . . ?
C032 C033 C037 F376 -120.1(6) . . . . ?
C034 C033 C037 F375 173.8(8) . . . . ?
C032 C033 C037 F375 -4.3(8) . . . . ?
C034 C033 C037 F371 -40.5(4) . . . . ?
C032 C033 C037 F371 141.3(4) . . . . ?
C034 C035 C038 F381 -28.4(2) . . . . ?
C036 C035 C038 F381 151.52(16) . . . . ?
C034 C035 C038 F382 -148.95(18) . . . . ?
C036 C035 C038 F382 30.9(2) . . . . ?
C034 C035 C038 F383 91.1(2) . . . . ?
C036 C035 C038 F383 -89.0(2) . . . . ?
C011 B1 C041 C042 139.64(13) . . . . ?
C021 B1 C041 C042 20.83(17) . . . . ?
C031 B1 C041 C042 -100.49(15) . . . . ?
C011 B1 C041 C046 -40.45(16) . . . . ?
C021 B1 C041 C046 -159.26(12) . . . . ?
C031 B1 C041 C046 79.41(15) . . . . ?
C046 C041 C042 C043 -0.2(2) . . . . ?
B1 C041 C042 C043 179.73(13) . . . . ?
C041 C042 C043 C044 0.9(2) . . . . ?
C041 C042 C043 C047 179.89(13) . . . . ?
C042 C043 C044 C045 -1.0(2) . . . . ?
C047 C043 C044 C045 -179.93(14) . . . . ?
C043 C044 C045 C046 0.4(2) . . . . ?
C043 C044 C045 C048 -178.82(14) . . . . ?
C044 C045 C046 C041 0.4(2) . . . . ?
C048 C045 C046 C041 179.58(14) . . . . ?
C042 C041 C046 C045 -0.5(2) . . . . ?
B1 C041 C046 C045 179.61(13) . . . . ?
C044 C043 C047 F472 -129.3(7) . . . . ?
C042 C043 C047 F472 51.7(8) . . . . ?
C044 C043 C047 F476 130.0(12) . . . . ?
C042 C043 C047 F476 -48.9(12) . . . . ?
C044 C043 C047 F471 -7.6(6) . . . . ?
C042 C043 C047 F471 173.4(6) . . . . ?
C044 C043 C047 F473 110.5(5) . . . . ?
C042 C043 C047 F473 -68.5(5) . . . . ?
C044 C043 C047 F474 5.5(7) . . . . ?
C042 C043 C047 F474 -173.4(7) . . . . ?
C044 C043 C047 F475 -112.6(9) . . . . ?
C042 C043 C047 F475 68.5(9) . . . . ?
C044 C045 C048 F483 96.00(18) . . . . ?
C046 C045 C048 F483 -83.19(18) . . . . ?
C044 C045 C048 F482 -143.43(16) . . . . ?
C046 C045 C048 F482 37.4(2) . . . . ?
C044 C045 C048 F481 -23.2(2) . . . . ?
C046 C045 C048 F481 157.60(14) . . . . ?
